data_7714088
loop_
_publ_author_name
'Kulmaczewski, Rafal'
'Halcrow, Malcolm'

_publ_section_title
;
 Iron(II) Complexes of 2,6-Bis(imidazo[1,2&#x2011;a]pyridin-2-yl)pyridine
 and Related Ligands with Annelated Distal Heterocyclic Donors
;
_journal_name_full 'Dalton Transactions'
_journal_paper_doi 10.1039/D3DT02747C
_journal_year 2023
_chemical_formula_moiety 'C38 H26 Fe N10, 2(B F4), 0.8(C H3 N O2)'
_chemical_formula_sum 'C38.8 H28.4 B2 F8 Fe N10.8 O1.6'
_chemical_formula_weight 900.99
_chemical_name_systematic
'Bis[2,6-Bis(imidazo[1,2-a]pyridin-2-yl)pyridine]iron(II)ditetrafluoroborate nitromethane (1/0.8) solvate'
_space_group_crystal_system orthorhombic
_space_group_IT_number 56
_space_group_name_Hall '-P 2ab 2ac'
_space_group_name_H-M_alt 'P c c n'
_atom_sites_solution_hydrogens geom
_audit_creation_date 2022-07-26
_audit_creation_method
;
Olex2 1.5
(compiled 2021.07.19 svn.r715e62df for OlexSys, GUI svn.r6383)
;
_audit_update_record
;
2023-09-27 deposited with the CCDC.	2023-10-02 downloaded from the CCDC.
;
_cell_angle_alpha 90
_cell_angle_beta 90
_cell_angle_gamma 90
_cell_formula_units_Z 4
_cell_length_a 12.3988(5)
_cell_length_b 12.9182(4)
_cell_length_c 25.2840(9)
_cell_measurement_reflns_used 4303
_cell_measurement_temperature 120.00(10)
_cell_measurement_theta_max 73.79
_cell_measurement_theta_min 4.88
_cell_volume 4049.7(3)
_computing_cell_refinement 'CrysAlisPro 1.171.39.46 (Rigaku OD, 2018)'
_computing_data_collection 'CrysAlisPro 1.171.39.46 (Rigaku OD, 2018)'
_computing_data_reduction 'CrysAlisPro 1.171.39.46 (Rigaku OD, 2018)'
_computing_molecular_graphics 'XSEED (Barbour, 2001)'
_computing_publication_material 'Olex2 1.5 (Dolomanov et al., 2009)'
_computing_structure_refinement 'SHELXL 2018/3 (Sheldrick, 2015)'
_computing_structure_solution 'SHELXS-97 (Sheldrick, 1990)'
_diffrn_ambient_environment N~2~
_diffrn_ambient_temperature 120.00(10)
_diffrn_detector 'CCD plate'
_diffrn_detector_area_resol_mean 5.3095
_diffrn_detector_type Atlas
_diffrn_measured_fraction_theta_full 0.988
_diffrn_measured_fraction_theta_max 0.972
_diffrn_measurement_device 'four-circle diffractometer'
_diffrn_measurement_device_type 'SuperNova, Dual, Cu at zero, Atlas'
_diffrn_measurement_method '\w scans'
_diffrn_radiation_monochromator mirror
_diffrn_radiation_probe x-ray
_diffrn_radiation_type 'Cu K\a'
_diffrn_radiation_wavelength 1.54184
_diffrn_reflns_av_R_equivalents 0.0504
_diffrn_reflns_av_unetI/netI 0.0508
_diffrn_reflns_Laue_measured_fraction_full 0.988
_diffrn_reflns_Laue_measured_fraction_max 0.972
_diffrn_reflns_limit_h_max 14
_diffrn_reflns_limit_h_min -15
_diffrn_reflns_limit_k_max 15
_diffrn_reflns_limit_k_min -15
_diffrn_reflns_limit_l_max 31
_diffrn_reflns_limit_l_min -28
_diffrn_reflns_number 10459
_diffrn_reflns_point_group_measured_fraction_full 0.988
_diffrn_reflns_point_group_measured_fraction_max 0.972
_diffrn_reflns_theta_full 72.000
_diffrn_reflns_theta_max 73.777
_diffrn_reflns_theta_min 3.496
_diffrn_source 'sealed X-ray tube'
_diffrn_source_type 'SuperNova (Cu) X-ray Source'
_exptl_absorpt_coefficient_mu 3.746
_exptl_absorpt_correction_T_max 1.000
_exptl_absorpt_correction_T_min 0.531
_exptl_absorpt_correction_type multi-scan
_exptl_absorpt_process_details
;
CrysAlisPro, Agilent Technologies,
Version 1.171.37.34 (release 22-05-2014 CrysAlis171 .NET)
(compiled May 22 2014,16:03:01)
Empirical absorption correction using spherical harmonics,
 implemented in SCALE3 ABSPACK scaling algorithm.
;
_exptl_crystal_colour orange
_exptl_crystal_density_diffrn 1.478
_exptl_crystal_density_method 'not measured'
_exptl_crystal_description needle
_exptl_crystal_F_000 1830
_exptl_crystal_preparation 'Magnetic properties'
_exptl_crystal_recrystallization_method 'Re-crystallisation from solvent: nitromethane/diethyl ether'
_exptl_crystal_size_max 0.40
_exptl_crystal_size_mid 0.10
_exptl_crystal_size_min 0.10
_refine_diff_density_max 0.756
_refine_diff_density_min -0.473
_refine_diff_density_rms 0.088
_refine_ls_extinction_method none
_refine_ls_goodness_of_fit_ref 1.054
_refine_ls_hydrogen_treatment constr
_refine_ls_matrix_type full
_refine_ls_number_parameters 318
_refine_ls_number_reflns 3990
_refine_ls_number_restraints 12
_refine_ls_restrained_S_all 1.054
_refine_ls_R_factor_all 0.0807
_refine_ls_R_factor_gt 0.0594
_refine_ls_shift/su_max 0.000
_refine_ls_shift/su_mean 0.000
_refine_ls_structure_factor_coef Fsqd
_refine_ls_weighting_details 'w=1/[\s^2^(Fo^2^)+(0.1116P)^2^+1.4224P] where P=(Fo^2^+2Fc^2^)/3'
_refine_ls_weighting_scheme calc
_refine_ls_wR_factor_gt 0.1644
_refine_ls_wR_factor_ref 0.1826
_reflns_Friedel_coverage 0.000
_reflns_number_gt 3034
_reflns_number_total 3990
_reflns_threshold_expression 'I > 2\s(I)'
_cod_data_source_file d3dt02747c2.cif
_cod_data_source_block rk146a_r
_cod_original_formula_sum 'C38.80 H28.40 B2 F8 Fe N10.80 O1.60'
_cod_database_code 7714088
_shelx_shelxl_version_number 2018/3
_shelx_space_group_comment
;
The symmetry employed for this shelxl refinement is uniquely defined
by the following loop, which should always be used as a source of
symmetry information in preference to the above space-group names.
They are only intended as comments.
;
_olex2_refinement_description
;
1. Fixed Uiso
 At 1.2 times of:
  All C(H) groups
 At 1.5 times of:
  All C(H,H,H) groups
2. Restrained distances
 C34A-N35A = C34B-N35B
 1.45 with sigma of 0.02
 N35A-O36A = N35A-O37A = N35B-O36B = N35B-O37B
 1.22 with sigma of 0.02
 O36A-O37A = O36B-O37B
 2.09 with sigma of 0.02
 C34A-O36A = C34A-O37A = C34B-O36B = C34B-O37B
 2.3 with sigma of 0.02
3. Others
 Fixed Sof: B29(0.5) F30(0.5) F31(0.5) F32(0.5) C34A(0.25) H34D(0.25)
 H34E(0.25) H34F(0.25) N35A(0.25) O36A(0.25) O37A(0.25) C34B(0.15) H34A(0.15)
 H34B(0.15) H34C(0.15) N35B(0.15) O36B(0.15) O37B(0.15)
4.a Me refined with riding coordinates:
 C34A(H34D,H34E,H34F), C34B(H34A,H34B,H34C)
4.b Aromatic/amide H refined with riding coordinates:
 C4(H4), C5(H5), C6(H6), C11(H11), C12(H12), C13(H13), C14(H14), C16(H16),
 C20(H20), C21(H21), C22(H22), C23(H23), C25(H25)
;
_olex2_submission_special_instructions 'No special instructions were received'

loop_
_space_group_symop_operation_xyz
'x, y, z'
'-x+1/2, -y+1/2, z'
'x+1/2, -y, -z+1/2'
'-x, y+1/2, -z+1/2'
'-x, -y, -z'
'x-1/2, y-1/2, -z'
'-x-1/2, y, z-1/2'
'x, -y-1/2, z-1/2'

loop_
_atom_site_label
_atom_site_type_symbol
_atom_site_fract_x
_atom_site_fract_y
_atom_site_fract_z
_atom_site_U_iso_or_equiv
_atom_site_adp_type
_atom_site_occupancy
_atom_site_site_symmetry_order
_atom_site_calc_flag
_atom_site_refinement_flags_posn
_atom_site_refinement_flags_adp
_atom_site_refinement_flags_occupancy
_atom_site_disorder_assembly
_atom_site_disorder_group
Fe1 Fe 0.250000 0.750000 0.08681(3) 0.0224(2) Uani 1 2 d S T P . .
N2 N 0.3640(2) 0.62290(19) 0.08368(10) 0.0257(6) Uani 1 1 d . . . . .
C3 C 0.4522(2) 0.6234(2) 0.11462(12) 0.0252(6) Uani 1 1 d . . . . .
C4 C 0.5279(3) 0.5436(3) 0.11302(15) 0.0340(7) Uani 1 1 d . . . . .
H4 H 0.591258 0.545967 0.134127 0.041 Uiso 1 1 calc R U . . .
C5 C 0.5078(3) 0.4606(3) 0.07965(15) 0.0360(8) Uani 1 1 d . . . . .
H5 H 0.556752 0.404135 0.078506 0.043 Uiso 1 1 calc R U . . .
C6 C 0.4170(3) 0.4596(3) 0.04810(14) 0.0333(7) Uani 1 1 d . . . . .
H6 H 0.402922 0.403064 0.025109 0.040 Uiso 1 1 calc R U . . .
C7 C 0.3466(3) 0.5433(2) 0.05068(13) 0.0270(7) Uani 1 1 d . . . . .
C8 C 0.4587(3) 0.7150(2) 0.14824(13) 0.0258(7) Uani 1 1 d . . . . .
N9 N 0.3732(2) 0.78401(19) 0.14694(10) 0.0255(6) Uani 1 1 d . . . . .
C10 C 0.3989(3) 0.8596(2) 0.18077(13) 0.0278(7) Uani 1 1 d . . . . .
C11 C 0.3426(3) 0.9493(3) 0.19559(14) 0.0354(8) Uani 1 1 d . . . . .
H11 H 0.273013 0.963372 0.181607 0.042 Uiso 1 1 calc R U . . .
C12 C 0.3897(4) 1.0156(3) 0.23037(16) 0.0449(9) Uani 1 1 d . . . . .
H12 H 0.352888 1.076697 0.240855 0.054 Uiso 1 1 calc R U . . .
C13 C 0.4937(4) 0.9939(3) 0.25109(16) 0.0488(10) Uani 1 1 d . . . . .
H13 H 0.525947 1.041545 0.274955 0.059 Uiso 1 1 calc R U . . .
C14 C 0.5479(3) 0.9069(3) 0.23756(16) 0.0431(9) Uani 1 1 d . . . . .
H14 H 0.617275 0.892689 0.251766 0.052 Uiso 1 1 calc R U . . .
N15 N 0.4997(2) 0.8395(2) 0.20271(11) 0.0317(6) Uani 1 1 d . . . . .
C16 C 0.5369(3) 0.7478(2) 0.18235(14) 0.0311(7) Uani 1 1 d . . . . .
H16 H 0.603105 0.714143 0.190315 0.037 Uiso 1 1 calc R U . . .
C17 C 0.2504(3) 0.5560(2) 0.01894(14) 0.0292(7) Uani 1 1 d . . . . .
N18 N 0.1865(2) 0.6418(2) 0.02756(11) 0.0272(6) Uani 1 1 d . . . . .
C19 C 0.1047(3) 0.6339(2) -0.00654(13) 0.0306(7) Uani 1 1 d . . . . .
C20 C 0.0144(3) 0.6971(3) -0.01474(15) 0.0374(8) Uani 1 1 d . . . . .
H20 H 0.004009 0.757841 0.005796 0.045 Uiso 1 1 calc R U . . .
C21 C -0.0583(3) 0.6697(3) -0.05277(17) 0.0471(10) Uani 1 1 d . . . . .
H21 H -0.119428 0.712410 -0.059027 0.056 Uiso 1 1 calc R U . . .
C22 C -0.0438(4) 0.5784(3) -0.08305(18) 0.0541(12) Uani 1 1 d . . . . .
H22 H -0.095538 0.560308 -0.109200 0.065 Uiso 1 1 calc R U . . .
C23 C 0.0424(4) 0.5171(3) -0.07512(17) 0.0496(11) Uani 1 1 d . . . . .
H23 H 0.052167 0.456028 -0.095473 0.060 Uiso 1 1 calc R U . . .
N24 N 0.1164(3) 0.5447(2) -0.03682(13) 0.0383(7) Uani 1 1 d . . . . .
C25 C 0.2101(3) 0.4962(3) -0.02078(16) 0.0388(8) Uani 1 1 d . . . . .
H25 H 0.240159 0.434138 -0.034556 0.047 Uiso 1 1 calc R U . . .
B26 B 0.750000 0.750000 0.0933(3) 0.0354(13) Uani 1 2 d S T P . .
F27 F 0.6614(2) 0.7314(2) 0.06184(10) 0.0544(6) Uani 1 1 d . . . . .
F28 F 0.73255(19) 0.83602(16) 0.12579(10) 0.0472(6) Uani 1 1 d . . . . .
B29 B 0.2257(7) 0.2510(13) 0.1761(3) 0.035(3) Uani 0.5 1 d . . P A -1
F30 F 0.1112(4) 0.2617(4) 0.1762(2) 0.0583(13) Uani 0.5 1 d . . P A -1
F31 F 0.270(2) 0.3323(19) 0.1515(11) 0.078(7) Uani 0.5 1 d . . P A -1
F32 F 0.247(2) 0.1580(18) 0.1510(10) 0.066(5) Uani 0.5 1 d . . P A -1
F33 F 0.250000 0.250000 0.22903(14) 0.0519(9) Uani 1 2 d S T P . .
C34A C 0.8639(16) 0.2690(16) 0.1839(8) 0.062(5) Uiso 0.25 1 d D . P B -1
H34D H 0.875771 0.335564 0.201505 0.094 Uiso 0.25 1 calc R U P B -1
H34E H 0.833117 0.219594 0.209111 0.094 Uiso 0.25 1 calc R U P B -1
H34F H 0.932767 0.242321 0.170596 0.094 Uiso 0.25 1 calc R U P B -1
N35A N 0.7888(15) 0.2832(14) 0.1394(7) 0.079(5) Uiso 0.25 1 d D . P B -1
O36A O 0.7366(17) 0.3604(14) 0.1406(9) 0.116(7) Uiso 0.25 1 d D . P B -1
O37A O 0.7646(16) 0.2111(13) 0.1131(8) 0.103(6) Uiso 0.25 1 d D . P B -1
C34B C 0.947(2) 0.268(3) 0.1728(13) 0.069(9) Uiso 0.15 1 d D . P C -2
H34A H 0.956754 0.288615 0.135789 0.104 Uiso 0.15 1 calc R U P C -2
H34B H 1.012569 0.284108 0.192813 0.104 Uiso 0.15 1 calc R U P C -2
H34C H 0.933016 0.193348 0.174538 0.104 Uiso 0.15 1 calc R U P C -2
N35B N 0.859(2) 0.322(2) 0.1947(9) 0.062(7) Uiso 0.15 1 d D . P C -2
O36B O 0.833(2) 0.309(2) 0.2396(9) 0.100(9) Uiso 0.15 1 d D . P C -2
O37B O 0.809(3) 0.387(2) 0.1685(12) 0.109(11) Uiso 0.15 1 d D . P C -2

loop_
_atom_site_aniso_label
_atom_site_aniso_U_11
_atom_site_aniso_U_22
_atom_site_aniso_U_33
_atom_site_aniso_U_23
_atom_site_aniso_U_13
_atom_site_aniso_U_12
Fe1 0.0267(4) 0.0145(3) 0.0260(4) 0.000 0.000 0.0026(3)
N2 0.0300(13) 0.0167(12) 0.0304(14) -0.0012(10) 0.0020(11) 0.0010(10)
C3 0.0277(15) 0.0201(13) 0.0279(15) 0.0018(12) -0.0019(12) 0.0006(12)
C4 0.0322(17) 0.0278(16) 0.0419(19) 0.0003(15) -0.0028(15) 0.0045(14)
C5 0.0360(18) 0.0236(16) 0.049(2) -0.0019(15) -0.0006(16) 0.0087(14)
C6 0.0391(18) 0.0223(15) 0.0386(18) -0.0043(14) -0.0031(16) 0.0069(14)
C7 0.0316(16) 0.0197(14) 0.0296(16) -0.0022(12) 0.0006(13) 0.0015(12)
C8 0.0299(16) 0.0194(13) 0.0282(15) 0.0004(13) -0.0009(13) 0.0021(12)
N9 0.0309(14) 0.0185(12) 0.0273(13) -0.0006(10) -0.0023(11) 0.0004(11)
C10 0.0320(16) 0.0219(14) 0.0296(15) 0.0015(13) -0.0012(13) 0.0009(13)
C11 0.0436(19) 0.0268(16) 0.0357(18) -0.0019(14) -0.0034(16) 0.0069(14)
C12 0.061(2) 0.0321(18) 0.042(2) -0.0111(16) -0.0062(19) 0.0121(18)
C13 0.066(3) 0.037(2) 0.043(2) -0.0137(18) -0.017(2) 0.0026(19)
C14 0.049(2) 0.0353(19) 0.045(2) -0.0090(17) -0.0183(18) 0.0013(17)
N15 0.0378(15) 0.0266(13) 0.0308(14) -0.0016(12) -0.0053(12) 0.0018(12)
C16 0.0355(17) 0.0240(15) 0.0339(17) -0.0011(13) -0.0029(15) 0.0048(13)
C17 0.0342(17) 0.0195(14) 0.0340(17) -0.0033(13) 0.0019(14) 0.0033(13)
N18 0.0312(14) 0.0187(12) 0.0318(14) -0.0022(10) -0.0035(11) 0.0026(10)
C19 0.0372(17) 0.0213(14) 0.0334(17) -0.0043(13) -0.0050(14) 0.0018(13)
C20 0.0389(19) 0.0290(16) 0.044(2) -0.0029(15) -0.0067(16) 0.0034(15)
C21 0.045(2) 0.040(2) 0.057(2) -0.0048(19) -0.0184(19) 0.0078(17)
C22 0.059(3) 0.045(2) 0.058(3) -0.013(2) -0.029(2) 0.006(2)
C23 0.061(3) 0.040(2) 0.048(2) -0.0186(18) -0.020(2) 0.0081(19)
N24 0.0444(17) 0.0283(14) 0.0423(17) -0.0108(13) -0.0127(14) 0.0048(13)
C25 0.044(2) 0.0266(16) 0.046(2) -0.0120(16) -0.0101(17) 0.0098(15)
B26 0.035(3) 0.025(3) 0.046(3) 0.000 0.000 -0.002(2)
F27 0.0521(14) 0.0597(15) 0.0515(14) 0.0108(12) -0.0130(12) -0.0086(12)
F28 0.0612(14) 0.0266(11) 0.0537(14) -0.0028(10) 0.0119(11) 0.0011(10)
B29 0.040(8) 0.025(3) 0.039(4) 0.000(4) 0.004(3) 0.024(7)
F30 0.045(3) 0.056(3) 0.074(3) 0.008(3) -0.009(3) 0.010(2)
F31 0.063(7) 0.087(13) 0.084(9) 0.043(8) 0.025(6) 0.006(8)
F32 0.082(12) 0.049(6) 0.066(7) -0.009(5) -0.007(6) 0.029(6)
F33 0.056(2) 0.054(2) 0.0459(18) 0.000 0.000 -0.0045(16)

loop_
_atom_type_symbol
_atom_type_description
_atom_type_scat_dispersion_real
_atom_type_scat_dispersion_imag
_atom_type_scat_source
C C 0.0181 0.0091 'International Tables Vol C Tables 4.2.6.8 and 6.1.1.4'
H H 0.0000 0.0000 'International Tables Vol C Tables 4.2.6.8 and 6.1.1.4'
N N 0.0311 0.0180 'International Tables Vol C Tables 4.2.6.8 and 6.1.1.4'
Fe Fe -1.1336 3.1974 'International Tables Vol C Tables 4.2.6.8 and 6.1.1.4'
F F 0.0727 0.0534 'International Tables Vol C Tables 4.2.6.8 and 6.1.1.4'
B B 0.0090 0.0039 'International Tables Vol C Tables 4.2.6.8 and 6.1.1.4'
O O 0.0492 0.0322 'International Tables Vol C Tables 4.2.6.8 and 6.1.1.4'

loop_
_geom_angle_atom_site_label_1
_geom_angle_atom_site_label_2
_geom_angle_atom_site_label_3
_geom_angle
_geom_angle_site_symmetry_1
_geom_angle_site_symmetry_3
_geom_angle_publ_flag
N2 Fe1 N2 175.81(14) 2_565 . ?
N2 Fe1 N9 109.08(10) . 2_565 ?
N2 Fe1 N9 73.96(10) . . ?
N2 Fe1 N18 74.15(10) . . ?
N2 Fe1 N18 102.90(10) . 2_565 ?
N9 Fe1 N9 92.54(14) . 2_565 ?
N18 Fe1 N9 95.47(10) . 2_565 ?
N18 Fe1 N9 148.01(10) . . ?
N18 Fe1 N18 93.93(15) . 2_565 ?
C3 N2 Fe1 120.4(2) . . ?
C7 N2 Fe1 119.9(2) . . ?
C7 N2 C3 119.8(3) . . ?
N2 C3 C4 121.8(3) . . ?
N2 C3 C8 112.8(3) . . ?
C4 C3 C8 125.4(3) . . ?
C3 C4 H4 121.1 . . ?
C5 C4 C3 117.9(3) . . ?
C5 C4 H4 121.1 . . ?
C4 C5 H5 119.8 . . ?
C6 C5 C4 120.4(3) . . ?
C6 C5 H5 119.8 . . ?
C5 C6 H6 120.7 . . ?
C5 C6 C7 118.5(3) . . ?
C7 C6 H6 120.7 . . ?
N2 C7 C6 121.6(3) . . ?
N2 C7 C17 113.0(3) . . ?
C6 C7 C17 125.4(3) . . ?
N9 C8 C3 117.7(3) . . ?
C16 C8 C3 131.2(3) . . ?
C16 C8 N9 111.1(3) . . ?
C8 N9 Fe1 114.8(2) . . ?
C10 N9 Fe1 138.9(2) . . ?
C10 N9 C8 105.8(3) . . ?
N9 C10 C11 131.0(3) . . ?
N9 C10 N15 109.5(3) . . ?
N15 C10 C11 119.6(3) . . ?
C10 C11 H11 120.7 . . ?
C12 C11 C10 118.6(3) . . ?
C12 C11 H11 120.7 . . ?
C11 C12 H12 119.8 . . ?
C11 C12 C13 120.3(4) . . ?
C13 C12 H12 119.8 . . ?
C12 C13 H13 119.3 . . ?
C14 C13 C12 121.4(4) . . ?
C14 C13 H13 119.3 . . ?
C13 C14 H14 120.9 . . ?
C13 C14 N15 118.1(4) . . ?
N15 C14 H14 120.9 . . ?
C14 N15 C10 121.9(3) . . ?
C16 N15 C10 108.2(3) . . ?
C16 N15 C14 129.9(3) . . ?
C8 C16 N15 105.4(3) . . ?
C8 C16 H16 127.3 . . ?
N15 C16 H16 127.3 . . ?
N18 C17 C7 118.5(3) . . ?
C25 C17 C7 130.3(3) . . ?
C25 C17 N18 111.2(3) . . ?
C17 N18 Fe1 114.4(2) . . ?
C19 N18 Fe1 139.7(2) . . ?
C19 N18 C17 105.8(3) . . ?
N18 C19 C20 131.1(3) . . ?
N18 C19 N24 109.9(3) . . ?
N24 C19 C20 119.0(3) . . ?
C19 C20 H20 120.6 . . ?
C21 C20 C19 118.8(3) . . ?
C21 C20 H20 120.6 . . ?
C20 C21 H21 119.6 . . ?
C20 C21 C22 120.8(4) . . ?
C22 C21 H21 119.6 . . ?
C21 C22 H22 119.7 . . ?
C23 C22 C21 120.7(4) . . ?
C23 C22 H22 119.7 . . ?
C22 C23 H23 120.6 . . ?
C22 C23 N24 118.7(4) . . ?
N24 C23 H23 120.6 . . ?
C23 N24 C19 122.0(3) . . ?
C25 N24 C19 107.6(3) . . ?
C25 N24 C23 130.4(3) . . ?
C17 C25 N24 105.5(3) . . ?
C17 C25 H25 127.2 . . ?
N24 C25 H25 127.2 . . ?
F27 B26 F27 109.4(5) 2_665 . ?
F27 B26 F28 108.88(14) 2_665 . ?
F27 B26 F28 110.76(15) 2_665 2_665 ?
F27 B26 F28 108.89(14) . 2_665 ?
F27 B26 F28 110.76(15) . . ?
F28 B26 F28 108.1(5) . 2_665 ?
F31 B29 F30 109.7(16) . . ?
F31 B29 F32 112.9(13) . . ?
F31 B29 F33 111.6(17) . . ?
F32 B29 F30 105.8(15) . . ?
F33 B29 F30 102.6(6) . . ?
F33 B29 F32 113.5(13) . . ?
H34D C34A H34E 109.5 . . ?
H34D C34A H34F 109.5 . . ?
H34E C34A H34F 109.5 . . ?
N35A C34A H34D 109.5 . . ?
N35A C34A H34E 109.5 . . ?
N35A C34A H34F 109.5 . . ?
O36A N35A C34A 115.4(15) . . ?
O37A N35A C34A 119.4(15) . . ?
O37A N35A O36A 122.5(18) . . ?
H34A C34B H34B 109.5 . . ?
H34A C34B H34C 109.5 . . ?
H34B C34B H34C 109.5 . . ?
N35B C34B H34A 109.5 . . ?
N35B C34B H34B 109.5 . . ?
N35B C34B H34C 109.5 . . ?
O36B N35B C34B 120.6(17) . . ?
O36B N35B O37B 118.7(18) . . ?
O37B N35B C34B 120.7(17) . . ?

loop_
_geom_bond_atom_site_label_1
_geom_bond_atom_site_label_2
_geom_bond_distance
_geom_bond_site_symmetry_2
_geom_bond_publ_flag
Fe1 N2 2.168(3) . ?
Fe1 N9 2.199(3) . ?
Fe1 N18 2.195(3) . ?
N2 C3 1.344(4) . ?
N2 C7 1.341(4) . ?
C3 C4 1.395(4) . ?
C3 C8 1.460(4) . ?
C4 H4 0.9500 . ?
C4 C5 1.387(5) . ?
C5 H5 0.9500 . ?
C5 C6 1.379(5) . ?
C6 H6 0.9500 . ?
C6 C7 1.391(4) . ?
C7 C17 1.447(5) . ?
C8 N9 1.386(4) . ?
C8 C16 1.365(5) . ?
N9 C10 1.336(4) . ?
C10 C11 1.404(5) . ?
C10 N15 1.392(4) . ?
C11 H11 0.9500 . ?
C11 C12 1.360(5) . ?
C12 H12 0.9500 . ?
C12 C13 1.419(6) . ?
C13 H13 0.9500 . ?
C13 C14 1.354(5) . ?
C14 H14 0.9500 . ?
C14 N15 1.375(5) . ?
N15 C16 1.372(4) . ?
C16 H16 0.9500 . ?
C17 N18 1.380(4) . ?
C17 C25 1.362(5) . ?
N18 C19 1.335(4) . ?
C19 C20 1.401(5) . ?
C19 N24 1.390(4) . ?
C20 H20 0.9500 . ?
C20 C21 1.365(5) . ?
C21 H21 0.9500 . ?
C21 C22 1.418(6) . ?
C22 H22 0.9500 . ?
C22 C23 1.345(6) . ?
C23 H23 0.9500 . ?
C23 N24 1.381(5) . ?
N24 C25 1.381(5) . ?
C25 H25 0.9500 . ?
B26 F27 1.378(5) . ?
B26 F28 1.398(4) . ?
B29 F30 1.426(9) . ?
B29 F31 1.34(3) . ?
B29 F32 1.38(3) . ?
B29 F33 1.372(9) . ?
C34A H34D 0.9800 . ?
C34A H34E 0.9800 . ?
C34A H34F 0.9800 . ?
C34A N35A 1.472(16) . ?
N35A O36A 1.190(15) . ?
N35A O37A 1.183(15) . ?
C34B H34A 0.9800 . ?
C34B H34B 0.9800 . ?
C34B H34C 0.9800 . ?
C34B N35B 1.418(17) . ?
N35B O36B 1.192(16) . ?
N35B O37B 1.226(16) . ?

loop_
_geom_torsion_atom_site_label_1
_geom_torsion_atom_site_label_2
_geom_torsion_atom_site_label_3
_geom_torsion_atom_site_label_4
_geom_torsion
_geom_torsion_site_symmetry_1
_geom_torsion_site_symmetry_2
_geom_torsion_site_symmetry_3
_geom_torsion_site_symmetry_4
_geom_torsion_publ_flag
Fe1 N2 C3 C4 -179.1(2) . . . . ?
Fe1 N2 C3 C8 0.3(3) . . . . ?
Fe1 N2 C7 C6 -179.0(2) . . . . ?
Fe1 N2 C7 C17 1.9(4) . . . . ?
Fe1 N9 C10 C11 9.2(6) . . . . ?
Fe1 N9 C10 N15 -170.4(2) . . . . ?
Fe1 N18 C19 C20 -6.2(6) . . . . ?
Fe1 N18 C19 N24 175.2(3) . . . . ?
N2 C3 C4 C5 -2.3(5) . . . . ?
N2 C3 C8 N9 4.2(4) . . . . ?
N2 C3 C8 C16 -175.6(3) . . . . ?
N2 C7 C17 N18 -3.4(4) . . . . ?
N2 C7 C17 C25 175.3(4) . . . . ?
C3 N2 C7 C6 1.0(5) . . . . ?
C3 N2 C7 C17 -178.1(3) . . . . ?
C3 C4 C5 C6 1.9(5) . . . . ?
C3 C8 N9 Fe1 -6.5(4) . . . . ?
C3 C8 N9 C10 179.9(3) . . . . ?
C3 C8 C16 N15 179.5(3) . . . . ?
C4 C3 C8 N9 -176.5(3) . . . . ?
C4 C3 C8 C16 3.8(6) . . . . ?
C4 C5 C6 C7 -0.1(5) . . . . ?
C5 C6 C7 N2 -1.4(5) . . . . ?
C5 C6 C7 C17 177.6(3) . . . . ?
C6 C7 C17 N18 177.6(3) . . . . ?
C6 C7 C17 C25 -3.7(6) . . . . ?
C7 N2 C3 C4 0.9(5) . . . . ?
C7 N2 C3 C8 -179.7(3) . . . . ?
C7 C17 N18 Fe1 3.2(4) . . . . ?
C7 C17 N18 C19 -179.9(3) . . . . ?
C7 C17 C25 N24 179.8(3) . . . . ?
C8 C3 C4 C5 178.4(3) . . . . ?
C8 N9 C10 C11 -179.7(4) . . . . ?
C8 N9 C10 N15 0.7(4) . . . . ?
N9 C8 C16 N15 -0.2(4) . . . . ?
N9 C10 C11 C12 -178.1(4) . . . . ?
N9 C10 N15 C14 177.7(3) . . . . ?
N9 C10 N15 C16 -0.9(4) . . . . ?
C10 C11 C12 C13 0.0(6) . . . . ?
C10 N15 C16 C8 0.7(4) . . . . ?
C11 C10 N15 C14 -2.0(5) . . . . ?
C11 C10 N15 C16 179.5(3) . . . . ?
C11 C12 C13 C14 -0.9(7) . . . . ?
C12 C13 C14 N15 0.4(7) . . . . ?
C13 C14 N15 C10 1.0(6) . . . . ?
C13 C14 N15 C16 179.3(4) . . . . ?
C14 N15 C16 C8 -177.7(4) . . . . ?
N15 C10 C11 C12 1.4(5) . . . . ?
C16 C8 N9 Fe1 173.3(2) . . . . ?
C16 C8 N9 C10 -0.3(4) . . . . ?
C17 N18 C19 C20 178.3(4) . . . . ?
C17 N18 C19 N24 -0.4(4) . . . . ?
N18 C17 C25 N24 -1.4(4) . . . . ?
N18 C19 C20 C21 -179.5(4) . . . . ?
N18 C19 N24 C23 179.5(4) . . . . ?
N18 C19 N24 C25 -0.4(4) . . . . ?
C19 C20 C21 C22 0.8(6) . . . . ?
C19 N24 C25 C17 1.1(4) . . . . ?
C20 C19 N24 C23 0.7(6) . . . . ?
C20 C19 N24 C25 -179.3(3) . . . . ?
C20 C21 C22 C23 -0.4(8) . . . . ?
C21 C22 C23 N24 0.2(7) . . . . ?
C22 C23 N24 C19 -0.3(7) . . . . ?
C22 C23 N24 C25 179.7(5) . . . . ?
C23 N24 C25 C17 -178.9(4) . . . . ?
N24 C19 C20 C21 -0.9(6) . . . . ?
C25 C17 N18 Fe1 -175.7(3) . . . . ?
C25 C17 N18 C19 1.1(4) . . . . ?
